data_1541852
loop_
_publ_author_name
'Klapoetke, T.M.'
'Noeth, H.'
'Suter, M.'
'Schuett, T.'
'Warchhold, M.'

_publ_section_title
;
 Synthesis and characterization of the Lewis acid-base complexes SbCl5.LB
 (LB = ICN, BrCN, ClCN, (CN)2, NH2Cn and pyridine) - a combined
 theoretical and experimental investigation. The crystal structures of
 SbCl5.NCCl and SbCl5.NCCN.SbCl5
;
_journal_name_full 'Zeitschrift fuer Anorganische und Allgemeine Chemie'
_journal_page_first 1582
_journal_page_last 1588
_journal_volume 627
_journal_year 2001
_chemical_formula_sum 'C2 Cl10 N2 Sb2'
_chemical_name_systematic '(Sb Cl5)2 (N C C N)'
_space_group_IT_number 14
_symmetry_space_group_name_Hall '-P 2ybc'
_symmetry_space_group_name_H-M 'P 1 21/c 1'
_cell_angle_alpha 90
_cell_angle_beta 92.355
_cell_angle_gamma 90
_cell_formula_units_Z 2
_cell_length_a 10.844
_cell_length_b 6.0812
_cell_length_c 12.3062
_cell_volume 810.841
_citation_journal_id_ASTM ZAACAB
_cod_data_source_file Klapoetke_ZAACAB_2001_163.cif
_cod_data_source_block C2Cl10N2Sb2
_cod_original_cell_volume 810.8412
_cod_database_code 1541852

loop_
_symmetry_equiv_pos_as_xyz
x,y,z
-x,y+1/2,-z+1/2
-x,-y,-z
x,-y-1/2,z-1/2

loop_
_atom_site_label
_atom_site_type_symbol
_atom_site_fract_x
_atom_site_fract_y
_atom_site_fract_z
_atom_site_occupancy
_atom_site_U_iso_or_equiv
Cl4 Cl-1 0.58851 -0.1982 0.71071 1 0.0
Cl3 Cl-1 0.60257 0.2662 0.54248 1 0.0
Cl5 Cl-1 0.75913 0.2733 0.77377 1 0.0
Cl2 Cl-1 0.91048 -0.1562 0.70081 1 0.0
Cl1 Cl-1 0.75357 -0.1682 0.47164 1 0.0
C1 C+3 0.9613 0.4179 0.5183 1 0.0
Sb1 Sb+5 0.73139 0.01998 0.63438 1 0.0
N1 N-3 0.8982 0.2826 0.5487 1 0.0
